data_7122887
loop_
_publ_author_name
'Bose, Anima'
'Maiti, Saikat'
'Sau, Sudip'
'Mal, Prasenjit'

_publ_section_title
;
 An Intramolecular C(sp3)&#x2212;H Imination using PhI-mCPBA
;
_journal_name_full 'Chemical Communications'
_journal_paper_doi 10.1039/C8CC09100E
_journal_year 2019
_chemical_formula_moiety 'C23 H22 N2'
_chemical_formula_sum 'C23 H22 N2'
_chemical_formula_weight 326.42
_space_group_crystal_system triclinic
_space_group_IT_number 2
_space_group_name_Hall '-P 1'
_space_group_name_H-M_alt 'P -1'
_symmetry_space_group_name_Hall '-P 1'
_symmetry_space_group_name_H-M 'P -1'
_atom_sites_solution_hydrogens geom
_atom_sites_solution_primary dual
_audit_creation_date 2018-06-08
_audit_creation_method
;
Olex2 1.2-beta
(compiled 2017.03.28 svn.r3405 for OlexSys, GUI svn.r5335)
;
_audit_update_record
;
2018-09-13 deposited with the CCDC.
2019-01-22 downloaded from the CCDC.
;
_cell_angle_alpha 106.328(2)
_cell_angle_beta 109.830(2)
_cell_angle_gamma 107.983(2)
_cell_formula_units_Z 2
_cell_length_a 9.3816(2)
_cell_length_b 10.7214(2)
_cell_length_c 11.0369(2)
_cell_measurement_reflns_used 8498
_cell_measurement_temperature 298
_cell_measurement_theta_max 76.4680
_cell_measurement_theta_min 4.6880
_cell_volume 896.17(4)
_computing_cell_refinement 'CrysAlisPro 1.171.39.45g (Rigaku OD, 2018)'
_computing_data_collection 'CrysAlisPro 1.171.39.45g (Rigaku OD, 2018)'
_computing_data_reduction 'CrysAlisPro 1.171.39.45g (Rigaku OD, 2018)'
_computing_molecular_graphics 'Olex2 (Dolomanov et al., 2009)'
_computing_publication_material 'Olex2 (Dolomanov et al., 2009)'
_computing_structure_refinement 'ShelXL (Sheldrick, 2015)'
_computing_structure_solution 'ShelXT (Sheldrick, 2015)'
_diffrn_ambient_temperature 298
_diffrn_detector 'CCD plate'
_diffrn_detector_type 'Pilatus 200K'
_diffrn_measured_fraction_theta_full 0.986
_diffrn_measured_fraction_theta_max 0.951
_diffrn_measurement_details
;
List of Runs (angles in degrees, time in seconds):

  # Type    Start    End  Width  t~exp~   \w     \q     \k     \f   Frames
#--------------------------------------------------------------------------
  1  \w   -103.00 -13.00   0.50    0.20    --  -38.50 146.00 -73.00  180
  2  \w    -89.00  -2.00   0.50    0.20    --  -38.50 125.00 120.00  174
  3  \w     24.00 100.00   0.50    0.20    --   49.31-125.00  42.00  152
  4  \w     35.00 114.00   0.50    0.20    --   49.31-146.00-124.00  158
  5  \w     42.00 118.00   0.50    1.05    --  106.38-125.00  42.00  152
  6  \w     43.00 133.00   0.50    1.05    --  106.38-146.00-124.00  180
  7  \w     94.00 171.00   0.50    1.05    --  106.38 125.00 120.00  154
  8  \w    -44.00  31.00   0.50    0.20    --  -38.50  19.00-180.00  150
  9  \w    -42.00  28.00   0.50    0.20    --  -38.50  37.00  60.00  140
 10  \w   -105.00 -35.00   0.50    0.20    --  -38.50 -37.00-150.00  140
 11  \w     26.00 114.00   0.50    0.20    --   49.31  77.00  90.00  176
 12  \w     46.00 116.00   0.50    0.20    --   49.31  37.00-180.00  140
 13  \w     44.00 120.00   0.50    1.05    --  106.38 -61.00-120.00  152
 14  \w    102.00 171.00   0.50    1.05    --  106.38  45.00-180.00  138
 15  \w     42.00 111.00   0.50    1.05    --  106.38 -45.00   0.00  138
 16  \w     44.00 120.00   0.50    1.05    --  106.38 -61.00 150.00  152
 17  \w    102.00 171.00   0.50    1.05    --  106.38  45.00-150.00  138
 18  \w     38.00 110.00   0.50    1.05    --  106.38 -30.00  60.00  144
 19  \w     42.00 118.00   0.50    1.05    --  106.38-125.00   0.00  152
 20  \w    103.00 175.00   0.50    1.05    --  106.38  30.00  90.00  144
 21  \w    102.00 171.00   0.50    1.05    --  106.38  45.00 -60.00  138
 22  \w     38.00 110.00   0.50    1.05    --  106.38 -94.00  30.00  144
 23  \w     44.00 120.00   0.50    1.05    --  106.38 -61.00  30.00  152
 24  \w     42.00 111.00   0.50    1.05    --  106.38 -45.00 150.00  138
 25  \w     42.00 118.00   0.50    1.05    --  106.38-125.00-120.00  152
 26  \w     38.00 110.00   0.50    1.05    --  106.38 -30.00 -90.00  144
 27  \w     42.00 130.00   0.50    1.05    --  106.38 -77.00  30.00  176
 28  \w     42.00 111.00   0.50    1.05    --  106.38 -45.00-180.00  138
 29  \w    102.00 171.00   0.50    1.05    --  106.38  45.00 -90.00  138
 30  \w    102.00 171.00   0.50    1.05    --  106.38  45.00  60.00  138
 31  \w     82.00 170.00   0.50    1.05    --  106.38 146.00 -73.00  176
 32  \w     26.00  78.00   0.50    0.20    --   49.31  77.00   0.00  104
;
_diffrn_measurement_device 'four-circle diffractometer'
_diffrn_measurement_device_type 'SuperNova, Dual, Cu at home/near, Pilatus 200K'
_diffrn_measurement_method '\w scans'
_diffrn_orient_matrix_type 'CrysAlisPro convention (1999,Acta A55,543-557)'
_diffrn_orient_matrix_UB_11 -0.1675416000
_diffrn_orient_matrix_UB_12 0.0111704000
_diffrn_orient_matrix_UB_13 -0.0319088000
_diffrn_orient_matrix_UB_21 -0.0669344000
_diffrn_orient_matrix_UB_22 -0.0892850000
_diffrn_orient_matrix_UB_23 -0.1606417000
_diffrn_orient_matrix_UB_31 -0.0745488000
_diffrn_orient_matrix_UB_32 -0.1412097000
_diffrn_orient_matrix_UB_33 0.0149457000
_diffrn_radiation_monochromator mirror
_diffrn_radiation_probe x-ray
_diffrn_radiation_type CuK\a
_diffrn_radiation_wavelength 1.54184
_diffrn_reflns_av_R_equivalents 0.1107
_diffrn_reflns_av_unetI/netI 0.0704
_diffrn_reflns_Laue_measured_fraction_full 0.986
_diffrn_reflns_Laue_measured_fraction_max 0.951
_diffrn_reflns_limit_h_max 11
_diffrn_reflns_limit_h_min -11
_diffrn_reflns_limit_k_max 11
_diffrn_reflns_limit_k_min -13
_diffrn_reflns_limit_l_max 13
_diffrn_reflns_limit_l_min -13
_diffrn_reflns_number 12116
_diffrn_reflns_point_group_measured_fraction_full 0.986
_diffrn_reflns_point_group_measured_fraction_max 0.951
_diffrn_reflns_theta_full 67.684
_diffrn_reflns_theta_max 77.653
_diffrn_reflns_theta_min 4.721
_diffrn_source 'micro-focus sealed X-ray tube'
_diffrn_source_type 'SuperNova (Cu) X-ray Source'
_exptl_absorpt_coefficient_mu 0.542
_exptl_absorpt_correction_T_max 1.00000
_exptl_absorpt_correction_T_min 0.54546
_exptl_absorpt_correction_type multi-scan
_exptl_absorpt_process_details
;
CrysAlisPro 1.171.39.45g (Rigaku Oxford Diffraction, 2018)
Empirical absorption correction using spherical harmonics,
 implemented in SCALE3 ABSPACK scaling algorithm.
;
_exptl_crystal_colour 'clear whiteish colourless'
_exptl_crystal_colour_lustre clear
_exptl_crystal_colour_modifier whiteish
_exptl_crystal_colour_primary colourless
_exptl_crystal_density_diffrn 1.210
_exptl_crystal_description block
_exptl_crystal_F_000 348
_exptl_crystal_size_max 0.24
_exptl_crystal_size_mid 0.19
_exptl_crystal_size_min 0.18
_refine_diff_density_max 0.332
_refine_diff_density_min -0.624
_refine_diff_density_rms 0.106
_refine_ls_extinction_method none
_refine_ls_goodness_of_fit_ref 1.211
_refine_ls_hydrogen_treatment constr
_refine_ls_matrix_type full
_refine_ls_number_parameters 229
_refine_ls_number_reflns 3623
_refine_ls_number_restraints 0
_refine_ls_restrained_S_all 1.211
_refine_ls_R_factor_all 0.1075
_refine_ls_R_factor_gt 0.1000
_refine_ls_shift/su_max 0.001
_refine_ls_shift/su_mean 0.000
_refine_ls_structure_factor_coef Fsqd
_refine_ls_weighting_details 'w=1/[\s^2^(Fo^2^)+(0.2000P)^2^] where P=(Fo^2^+2Fc^2^)/3'
_refine_ls_weighting_scheme calc
_refine_ls_wR_factor_gt 0.2774
_refine_ls_wR_factor_ref 0.2917
_reflns_Friedel_coverage 0.000
_reflns_number_gt 2985
_reflns_number_total 3623
_reflns_threshold_expression 'I > 2\s(I)'
_cod_data_source_file c8cc09100e2.cif
_cod_data_source_block ab-4-939l
_cod_original_cell_volume 896.17(3)
_cod_database_code 7122887
_shelx_shelxl_version_number 2014/7
_chemical_oxdiff_formula C23H21BrN2O3
_shelx_space_group_comment
;
The symmetry employed for this shelxl refinement is uniquely defined
by the following loop, which should always be used as a source of
symmetry information in preference to the above space-group names.
They are only intended as comments.
;
_diffrn_oxdiff_ac3_digest_frames
;
01fabf9bc220838e1f6151f0d374481fa0000500d6d
;
_reflns_odcompleteness_completeness 98.68
_reflns_odcompleteness_iscentric 1
_reflns_odcompleteness_theta 66.97
_olex2_refinement_description
;
1. Fixed Uiso
 At 1.2 times of:
  All C(H) groups, All C(H,H) groups
 At 1.5 times of:
  All C(H,H,H) groups
2.a Secondary CH2 refined with riding coordinates:
 C8(H8A,H8B)
2.b Aromatic/amide H refined with riding coordinates:
 C4(H4), C13(H13), C23(H23), C5(H5), C7(H7), C11(H11), C6(H6), C22(H22),
 C19(H19), C21(H21), C20(H20)
2.c Idealised Me refined as rotating group:
 C15(H15A,H15B,H15C), C16(H16A,H16B,H16C), C17(H17A,H17B,H17C)
;
_olex2_submission_special_instructions 'No special instructions were received'
_oxdiff_exptl_absorpt_empirical_details
;
Empirical correction (ABSPACK) includes:
- Absorption correction using spherical harmonics
- Frame scaling
;
_oxdiff_exptl_absorpt_empirical_full_max 4.942
_oxdiff_exptl_absorpt_empirical_full_min 0.177

loop_
_space_group_symop_operation_xyz
'x, y, z'
'-x, -y, -z'

loop_
_atom_site_label
_atom_site_type_symbol
_atom_site_fract_x
_atom_site_fract_y
_atom_site_fract_z
_atom_site_U_iso_or_equiv
_atom_site_adp_type
_atom_site_occupancy
_atom_site_site_symmetry_order
_atom_site_calc_flag
_atom_site_refinement_flags_posn
N2 N 0.6941(2) 0.51774(18) 0.20344(15) 0.0433(4) Uani 1 1 d .
N1 N 0.8115(2) 0.4640(2) 0.06162(18) 0.0523(5) Uani 1 1 d .
C3 C 0.8503(2) 0.6368(2) 0.26286(19) 0.0416(5) Uani 1 1 d .
C9 C 0.6539(2) 0.5680(2) 0.42085(19) 0.0426(5) Uani 1 1 d .
C1 C 0.6789(3) 0.4176(2) 0.08302(19) 0.0451(5) Uani 1 1 d .
C2 C 0.9209(3) 0.6006(2) 0.17239(19) 0.0450(5) Uani 1 1 d .
C14 C 0.6364(3) 0.6873(2) 0.4935(2) 0.0467(5) Uani 1 1 d .
C18 C 0.5361(3) 0.2719(2) -0.01192(19) 0.0478(5) Uani 1 1 d .
C8 C 0.5705(3) 0.4973(2) 0.2596(2) 0.0491(5) Uani 1 1 d .
H8A H 0.5020 0.3941 0.2252 0.059 Uiso 1 1 calc R
H8B H 0.4956 0.5379 0.2231 0.059 Uiso 1 1 calc R
C4 C 0.9373(3) 0.7700(2) 0.3830(2) 0.0501(5) Uani 1 1 d .
H4 H 0.8917 0.7942 0.4437 0.060 Uiso 1 1 calc R
C10 C 0.7504(3) 0.5134(2) 0.4978(2) 0.0487(5) Uani 1 1 d .
C13 C 0.7216(3) 0.7541(3) 0.6424(2) 0.0552(6) Uani 1 1 d .
H13 H 0.7115 0.8346 0.6908 0.066 Uiso 1 1 calc R
C23 C 0.3681(3) 0.2417(3) -0.0536(2) 0.0559(6) Uani 1 1 d .
H23 H 0.3405 0.3156 -0.0189 0.067 Uiso 1 1 calc R
C5 C 1.0944(3) 0.8647(3) 0.4083(2) 0.0539(5) Uani 1 1 d .
H5 H 1.1551 0.9545 0.4873 0.065 Uiso 1 1 calc R
C7 C 1.0795(3) 0.6969(3) 0.1996(2) 0.0534(5) Uani 1 1 d .
H7 H 1.1263 0.6729 0.1398 0.064 Uiso 1 1 calc R
C11 C 0.8326(3) 0.5831(3) 0.6460(2) 0.0576(6) Uani 1 1 d .
H11 H 0.8976 0.5476 0.6970 0.069 Uiso 1 1 calc R
C6 C 1.1642(3) 0.8283(3) 0.3171(2) 0.0559(6) Uani 1 1 d .
H6 H 1.2698 0.8945 0.3369 0.067 Uiso 1 1 calc R
C12 C 0.8205(3) 0.7040(3) 0.7199(2) 0.0586(6) Uani 1 1 d .
C22 C 0.2404(4) 0.1021(3) -0.1466(2) 0.0671(7) Uani 1 1 d .
H22 H 0.1278 0.0823 -0.1728 0.081 Uiso 1 1 calc R
C19 C 0.5746(4) 0.1607(3) -0.0683(3) 0.0657(6) Uani 1 1 d .
H19 H 0.6869 0.1799 -0.0430 0.079 Uiso 1 1 calc R
C15 C 0.5308(3) 0.7485(3) 0.4158(3) 0.0658(7) Uani 1 1 d .
H15A H 0.5787 0.7845 0.3612 0.099 Uiso 1 1 calc GR
H15B H 0.5296 0.8264 0.4839 0.099 Uiso 1 1 calc GR
H15C H 0.4171 0.6734 0.3530 0.099 Uiso 1 1 calc GR
C16 C 0.7651(4) 0.3807(3) 0.4241(3) 0.0697(7) Uani 1 1 d .
H16A H 0.6539 0.3027 0.3580 0.105 Uiso 1 1 calc GR
H16B H 0.8230 0.3527 0.4937 0.105 Uiso 1 1 calc GR
H16C H 0.8278 0.4018 0.3734 0.105 Uiso 1 1 calc GR
C21 C 0.2803(4) -0.0074(3) -0.2004(3) 0.0768(8) Uani 1 1 d .
H21 H 0.1950 -0.1011 -0.2627 0.092 Uiso 1 1 calc R
C20 C 0.4478(4) 0.0230(3) -0.1610(3) 0.0825(9) Uani 1 1 d .
H20 H 0.4750 -0.0506 -0.1976 0.099 Uiso 1 1 calc R
C17 C 0.9147(5) 0.7799(5) 0.8806(3) 0.0915(10) Uani 1 1 d .
H17A H 1.0321 0.8384 0.9113 0.137 Uiso 1 1 calc GR
H17B H 0.9048 0.7089 0.9183 0.137 Uiso 1 1 calc GR
H17C H 0.8672 0.8408 0.9146 0.137 Uiso 1 1 calc GR

loop_
_atom_site_aniso_label
_atom_site_aniso_U_11
_atom_site_aniso_U_22
_atom_site_aniso_U_33
_atom_site_aniso_U_23
_atom_site_aniso_U_13
_atom_site_aniso_U_12
N2 0.0511(10) 0.0516(10) 0.0380(8) 0.0242(7) 0.0273(7) 0.0239(8)
N1 0.0626(11) 0.0601(12) 0.0469(9) 0.0256(8) 0.0355(9) 0.0288(9)
C3 0.0482(10) 0.0493(11) 0.0390(9) 0.0260(8) 0.0251(8) 0.0239(9)
C9 0.0492(10) 0.0515(11) 0.0416(9) 0.0263(8) 0.0293(8) 0.0248(9)
C1 0.0573(12) 0.0521(12) 0.0370(9) 0.0245(8) 0.0271(8) 0.0271(10)
C2 0.0543(11) 0.0541(12) 0.0428(9) 0.0280(9) 0.0296(9) 0.0289(10)
C14 0.0520(11) 0.0536(12) 0.0516(10) 0.0289(9) 0.0339(9) 0.0272(10)
C18 0.0619(12) 0.0528(12) 0.0352(8) 0.0237(8) 0.0261(9) 0.0250(10)
C8 0.0509(11) 0.0653(14) 0.0425(10) 0.0265(9) 0.0306(9) 0.0265(10)
C4 0.0576(12) 0.0555(13) 0.0471(10) 0.0246(9) 0.0317(9) 0.0262(10)
C10 0.0568(12) 0.0579(13) 0.0540(11) 0.0357(10) 0.0351(10) 0.0313(10)
C13 0.0637(13) 0.0577(13) 0.0535(11) 0.0210(10) 0.0393(11) 0.0277(11)
C23 0.0650(14) 0.0643(15) 0.0404(10) 0.0270(10) 0.0233(10) 0.0285(12)
C5 0.0567(13) 0.0535(13) 0.0518(11) 0.0247(10) 0.0264(10) 0.0219(11)
C7 0.0567(12) 0.0670(14) 0.0590(12) 0.0366(11) 0.0387(10) 0.0325(11)
C11 0.0632(14) 0.0763(16) 0.0526(12) 0.0427(12) 0.0311(11) 0.0359(12)
C6 0.0539(12) 0.0629(14) 0.0625(12) 0.0360(11) 0.0323(10) 0.0258(11)
C12 0.0595(13) 0.0741(16) 0.0419(10) 0.0256(10) 0.0300(10) 0.0220(12)
C22 0.0657(15) 0.0764(17) 0.0420(10) 0.0264(11) 0.0179(10) 0.0190(13)
C19 0.0737(16) 0.0594(15) 0.0642(13) 0.0213(12) 0.0370(13) 0.0296(13)
C15 0.0708(16) 0.0694(16) 0.0801(16) 0.0423(14) 0.0398(14) 0.0439(14)
C16 0.0881(19) 0.0669(16) 0.0798(16) 0.0385(14) 0.0471(15) 0.0497(15)
C21 0.091(2) 0.0624(17) 0.0499(12) 0.0185(11) 0.0278(13) 0.0139(14)
C20 0.100(2) 0.0569(17) 0.0777(17) 0.0147(14) 0.0463(17) 0.0269(16)
C17 0.086(2) 0.127(3) 0.0438(13) 0.0279(15) 0.0316(13) 0.0333(19)

loop_
_atom_type_symbol
_atom_type_description
_atom_type_scat_dispersion_real
_atom_type_scat_dispersion_imag
_atom_type_scat_source
C C 0.0181 0.0091 'International Tables Vol C Tables 4.2.6.8 and 6.1.1.4'
H H 0.0000 0.0000 'International Tables Vol C Tables 4.2.6.8 and 6.1.1.4'
N N 0.0311 0.0180 'International Tables Vol C Tables 4.2.6.8 and 6.1.1.4'

loop_
_geom_angle_atom_site_label_1
_geom_angle_atom_site_label_2
_geom_angle_atom_site_label_3
_geom_angle
C3 N2 C8 127.45(15)
C1 N2 C3 106.40(15)
C1 N2 C8 126.10(17)
C1 N1 C2 105.57(15)
N2 C3 C2 105.24(17)
N2 C3 C4 133.81(17)
C4 C3 C2 120.95(19)
C14 C9 C8 120.58(16)
C14 C9 C10 119.91(17)
C10 C9 C8 119.51(16)
N2 C1 C18 125.89(18)
N1 C1 N2 112.61(18)
N1 C1 C18 121.47(17)
N1 C2 C3 110.17(18)
N1 C2 C7 128.78(17)
C7 C2 C3 121.0(2)
C9 C14 C15 122.06(18)
C13 C14 C9 119.00(17)
C13 C14 C15 118.93(19)
C23 C18 C1 124.00(18)
C23 C18 C19 118.8(2)
C19 C18 C1 117.1(2)
N2 C8 C9 112.85(16)
N2 C8 H8A 109.0
N2 C8 H8B 109.0
C9 C8 H8A 109.0
C9 C8 H8B 109.0
H8A C8 H8B 107.8
C3 C4 H4 121.3
C5 C4 C3 117.33(18)
C5 C4 H4 121.3
C9 C10 C16 121.66(19)
C11 C10 C9 119.03(18)
C11 C10 C16 119.30(19)
C14 C13 H13 119.1
C12 C13 C14 121.86(19)
C12 C13 H13 119.1
C18 C23 H23 119.7
C18 C23 C22 120.5(2)
C22 C23 H23 119.7
C4 C5 H5 119.2
C4 C5 C6 121.5(2)
C6 C5 H5 119.2
C2 C7 H7 121.0
C6 C7 C2 117.94(18)
C6 C7 H7 121.0
C10 C11 H11 119.1
C12 C11 C10 121.85(19)
C12 C11 H11 119.1
C5 C6 H6 119.4
C7 C6 C5 121.2(2)
C7 C6 H6 119.4
C13 C12 C11 118.30(19)
C13 C12 C17 120.9(2)
C11 C12 C17 120.8(2)
C23 C22 H22 120.0
C21 C22 C23 120.0(3)
C21 C22 H22 120.0
C18 C19 H19 119.8
C20 C19 C18 120.5(3)
C20 C19 H19 119.8
C14 C15 H15A 109.5
C14 C15 H15B 109.5
C14 C15 H15C 109.5
H15A C15 H15B 109.5
H15A C15 H15C 109.5
H15B C15 H15C 109.5
C10 C16 H16A 109.5
C10 C16 H16B 109.5
C10 C16 H16C 109.5
H16A C16 H16B 109.5
H16A C16 H16C 109.5
H16B C16 H16C 109.5
C22 C21 H21 120.2
C22 C21 C20 119.6(3)
C20 C21 H21 120.2
C19 C20 C21 120.6(3)
C19 C20 H20 119.7
C21 C20 H20 119.7
C12 C17 H17A 109.5
C12 C17 H17B 109.5
C12 C17 H17C 109.5
H17A C17 H17B 109.5
H17A C17 H17C 109.5
H17B C17 H17C 109.5

loop_
_geom_bond_atom_site_label_1
_geom_bond_atom_site_label_2
_geom_bond_distance
N2 C3 1.389(3)
N2 C1 1.383(2)
N2 C8 1.478(2)
N1 C1 1.317(3)
N1 C2 1.381(3)
C3 C2 1.405(2)
C3 C4 1.394(3)
C9 C14 1.396(2)
C9 C8 1.511(2)
C9 C10 1.403(2)
C1 C18 1.472(3)
C2 C7 1.394(3)
C14 C13 1.395(3)
C14 C15 1.512(3)
C18 C23 1.382(3)
C18 C19 1.393(3)
C8 H8A 0.9700
C8 H8B 0.9700
C4 H4 0.9300
C4 C5 1.385(3)
C10 C11 1.389(3)
C10 C16 1.500(3)
C13 H13 0.9300
C13 C12 1.382(3)
C23 H23 0.9300
C23 C22 1.387(4)
C5 H5 0.9300
C5 C6 1.407(3)
C7 H7 0.9300
C7 C6 1.371(3)
C11 H11 0.9300
C11 C12 1.384(3)
C6 H6 0.9300
C12 C17 1.507(3)
C22 H22 0.9300
C22 C21 1.379(4)
C19 H19 0.9300
C19 C20 1.372(4)
C15 H15A 0.9600
C15 H15B 0.9600
C15 H15C 0.9600
C16 H16A 0.9600
C16 H16B 0.9600
C16 H16C 0.9600
C21 H21 0.9300
C21 C20 1.380(4)
C20 H20 0.9300
C17 H17A 0.9600
C17 H17B 0.9600
C17 H17C 0.9600
